data_4308900
loop_
_publ_author_name
'Jason A. Aligo'
'Laura Smith'
'Judith L. Eglin'
'Laura E. Pence'

_publ_section_title
;
Solution and Solid-State Variation of Cupric Phenanthroline Complexes
;
_journal_name_full 'Inorganic Chemistry'
_journal_page_first 4001
_journal_page_last 4007
_journal_paper_doi 10.1021/ic049069o
_journal_volume 44
_journal_year 2005
_chemical_formula_sum 'C16 H12 B2 Cl Cu F8 N4'
_chemical_formula_weight 532.91
_chemical_name_systematic
; 
 ? 
;
_space_group_IT_number 31
_symmetry_cell_setting orthorhombic
_symmetry_space_group_name_Hall 'P 2ac -2'
_symmetry_space_group_name_H-M 'P m n 21'
_atom_sites_solution_hydrogens geom
_atom_sites_solution_primary direct
_atom_sites_solution_secondary difmap
_audit_creation_method SHELXL-97
_cell_angle_alpha 90.00
_cell_angle_beta 90.00
_cell_angle_gamma 90.00
_cell_formula_units_Z 2
_cell_length_a 11.3592(13)
_cell_length_b 13.2634(15)
_cell_length_c 6.9315(8)
_cell_measurement_temperature 293(2)
_cell_volume 1044.3(2)
_computing_structure_refinement 'SHELXL-97 (Sheldrick, 1997)'
_computing_structure_solution 'SHELXS-97 (Sheldrick, 1990)'
_diffrn_ambient_temperature 293(2)
_diffrn_measured_fraction_theta_full 0.998
_diffrn_measured_fraction_theta_max 0.998
_diffrn_radiation_monochromator graphite
_diffrn_radiation_source 'fine-focus sealed tube'
_diffrn_radiation_type MoK\a
_diffrn_radiation_wavelength 0.71073
_diffrn_reflns_av_R_equivalents 0.0287
_diffrn_reflns_av_sigmaI/netI 0.0376
_diffrn_reflns_limit_h_max 13
_diffrn_reflns_limit_h_min -13
_diffrn_reflns_limit_k_max 15
_diffrn_reflns_limit_k_min -10
_diffrn_reflns_limit_l_max 8
_diffrn_reflns_limit_l_min -8
_diffrn_reflns_number 5466
_diffrn_reflns_theta_full 25.00
_diffrn_reflns_theta_max 25.00
_diffrn_reflns_theta_min 1.54
_exptl_absorpt_coefficient_mu 1.255
_exptl_crystal_density_diffrn 1.695
_exptl_crystal_density_method 'not measured'
_exptl_crystal_F_000 528
_refine_diff_density_max 0.537
_refine_diff_density_min -0.427
_refine_diff_density_rms 0.069
_refine_ls_abs_structure_details 'Flack H D (1983), Acta Cryst. A39, 876-881'
_refine_ls_abs_structure_Flack 0.46(6)
_refine_ls_extinction_method none
_refine_ls_goodness_of_fit_ref 0.972
_refine_ls_hydrogen_treatment mixed
_refine_ls_matrix_type full
_refine_ls_number_parameters 166
_refine_ls_number_reflns 1853
_refine_ls_number_restraints 1
_refine_ls_restrained_S_all 0.972
_refine_ls_R_factor_all 0.0744
_refine_ls_R_factor_gt 0.0517
_refine_ls_shift/su_max 0.001
_refine_ls_shift/su_mean 0.000
_refine_ls_structure_factor_coef Fsqd
_refine_ls_weighting_details 'calc w=1/[\s^2^(Fo^2^)+(0.1073P)^2^+0.0000P] where P=(Fo^2^+2Fc^2^)/3'
_refine_ls_weighting_scheme calc
_refine_ls_wR_factor_gt 0.1419
_refine_ls_wR_factor_ref 0.1574
_reflns_number_gt 1334
_reflns_number_total 1853
_reflns_threshold_expression >2sigma(I)
_cod_data_source_file ic049069osi20040714_020841_3.cif
_cod_data_source_block 130lts_compound3
_cod_database_code 4308900

loop_
_symmetry_equiv_pos_as_xyz
'x, y, z'
'-x+1/2, -y, z+1/2'
'x+1/2, -y, z+1/2'
'-x, y, z'

loop_
_atom_site_label
_atom_site_type_symbol
_atom_site_fract_x
_atom_site_fract_y
_atom_site_fract_z
_atom_site_U_iso_or_equiv
_atom_site_adp_type
_atom_site_occupancy
_atom_site_symmetry_multiplicity
_atom_site_calc_flag
_atom_site_refinement_flags
_atom_site_disorder_assembly
_atom_site_disorder_group
Cu1 Cu 0.5000 1.29782(5) -1.2282(3) 0.0541(3) Uani 1 2 d S . .
N1 N 0.6140(2) 1.18544(17) -1.2299(15) 0.0567(9) Uani 1 1 d G . .
C1 C 0.7361(2) 1.1910(2) -1.2215(16) 0.0747(16) Uani 1 1 d G . .
H1A H 0.7731 1.2535 -1.2175 0.090 Uiso 1 1 calc R . .
C2 C 0.8028(2) 1.1031(3) -1.2191(17) 0.092(2) Uani 1 1 d G . .
H2A H 0.8845 1.1068 -1.2135 0.111 Uiso 1 1 calc R . .
C3 C 0.7474(3) 1.0097(3) -1.2251(18) 0.099(2) Uani 1 1 d G . .
H3A H 0.7920 0.9509 -1.2235 0.118 Uiso 1 1 calc R . .
C4 C 0.6253(4) 1.00419(17) -1.2335(16) 0.0778(17) Uani 1 1 d G . .
C5 C 0.5586(2) 1.0920(2) -1.2359(15) 0.0566(13) Uani 1 1 d G . .
Cl1 Cl 0.6156(6) 0.7974(3) -1.216(2) 0.140(2) Uani 0.50 1 d P . .
C8 C 0.5623(7) 0.9115(4) -1.221(3) 0.098(2) Uani 1 1 d . . .
N5 N 0.6193(4) 1.4076(3) -1.232(2) 0.0704(12) Uani 1 1 d . . .
C51 C 0.7304(8) 1.5758(5) -1.223(3) 0.139(4) Uani 1 1 d . . .
H51A H 0.7404 1.6001 -1.0936 0.209 Uiso 1 1 calc R . .
H51B H 0.6852 1.6236 -1.2960 0.209 Uiso 1 1 calc R . .
H51C H 0.8062 1.5672 -1.2822 0.209 Uiso 1 1 calc R . .
C52 C 0.6691(6) 1.4796(4) -1.219(3) 0.0807(18) Uani 1 1 d . . .
F5 F 0.5000 1.2812(9) -1.5714(18) 0.158(7) Uani 1 2 d S . .
F7 F 0.5000 1.2980(6) -0.8873(15) 0.088(3) Uani 1 2 d S . .
F6 F 0.5000 1.1396(5) -0.724(4) 0.177(4) Uani 1 2 d S . .
B2 B 0.5000 1.2364(7) -0.726(4) 0.075(3) Uani 1 2 d S . .
F8 F 0.6342(7) 1.2239(6) -0.737(4) 0.123(4) Uani 0.50 1 d P . .
F1 F 1.0000 1.2724(8) -1.259(5) 0.225(9) Uani 1 2 d S . .
B1 B 1.0000 1.3713(12) -1.213(6) 0.092(5) Uani 1 2 d S . .
F4 F 0.942(2) 1.416(2) -1.389(5) 0.208(13) Uani 0.50 1 d P . .
F2 F 0.8956(15) 1.3963(18) -1.268(6) 0.186(16) Uani 0.50 1 d P . .
F3 F 0.940(2) 1.3930(18) -1.086(3) 0.178(12) Uani 0.50 1 d P . .

loop_
_atom_site_aniso_label
_atom_site_aniso_U_11
_atom_site_aniso_U_22
_atom_site_aniso_U_33
_atom_site_aniso_U_23
_atom_site_aniso_U_13
_atom_site_aniso_U_12
Cu1 0.0642(5) 0.0477(5) 0.0503(5) 0.0007(14) 0.000 0.000
N1 0.064(2) 0.064(2) 0.0415(19) -0.002(6) 0.001(8) 0.0045(17)
C1 0.072(3) 0.088(4) 0.065(4) 0.013(8) 0.015(8) 0.012(3)
C2 0.080(4) 0.118(5) 0.080(5) 0.004(10) 0.020(8) 0.032(4)
C3 0.129(6) 0.102(5) 0.065(4) -0.001(11) -0.016(12) 0.059(4)
C4 0.118(5) 0.067(3) 0.048(3) 0.014(8) 0.012(10) 0.031(3)
C5 0.083(3) 0.051(3) 0.036(3) 0.016(5) 0.015(5) 0.007(2)
Cl1 0.229(5) 0.064(2) 0.126(5) -0.002(5) -0.035(10) 0.053(2)
C8 0.182(7) 0.048(3) 0.063(4) -0.001(9) -0.004(11) 0.017(3)
N5 0.086(3) 0.060(3) 0.065(3) -0.001(8) -0.006(8) -0.009(2)
C51 0.220(10) 0.078(4) 0.120(7) 0.022(13) -0.056(15) -0.073(6)
C52 0.119(5) 0.060(3) 0.064(4) 0.000(8) -0.006(10) -0.027(3)
F5 0.30(2) 0.141(10) 0.037(6) 0.005(7) 0.000 0.000
F7 0.133(8) 0.090(6) 0.041(4) 0.006(4) 0.000 0.000
F6 0.197(7) 0.082(4) 0.254(11) 0.040(15) 0.000 0.000
B2 0.119(8) 0.056(5) 0.049(6) 0.024(12) 0.000 0.000
F8 0.081(5) 0.093(6) 0.196(12) -0.010(14) 0.055(13) 0.010(4)
F1 0.122(6) 0.156(8) 0.40(3) -0.105(19) 0.000 0.000
B1 0.062(7) 0.120(11) 0.092(12) -0.030(18) 0.000 0.000
F4 0.19(3) 0.24(3) 0.19(2) 0.043(15) -0.031(16) 0.11(2)
F2 0.059(7) 0.194(16) 0.31(4) 0.10(3) -0.05(2) -0.023(9)
F3 0.19(3) 0.23(3) 0.109(13) 0.043(13) 0.068(13) 0.058(18)

loop_
_atom_type_symbol
_atom_type_description
_atom_type_scat_dispersion_real
_atom_type_scat_dispersion_imag
_atom_type_scat_source
C C 0.0033 0.0016 'International Tables Vol C Tables 4.2.6.8 and 6.1.1.4'
H H 0.0000 0.0000 'International Tables Vol C Tables 4.2.6.8 and 6.1.1.4'
B B 0.0013 0.0007 'International Tables Vol C Tables 4.2.6.8 and 6.1.1.4'
N N 0.0061 0.0033 'International Tables Vol C Tables 4.2.6.8 and 6.1.1.4'
F F 0.0171 0.0103 'International Tables Vol C Tables 4.2.6.8 and 6.1.1.4'
Cl Cl 0.1484 0.1585 'International Tables Vol C Tables 4.2.6.8 and 6.1.1.4'
Cu Cu 0.3201 1.2651 'International Tables Vol C Tables 4.2.6.8 and 6.1.1.4'

loop_
_geom_angle_atom_site_label_1
_geom_angle_atom_site_label_2
_geom_angle_atom_site_label_3
_geom_angle
_geom_angle_site_symmetry_1
_geom_angle_site_symmetry_3
_geom_angle_publ_flag
N1 Cu1 N1 81.96(16) 4_655 . ?
N1 Cu1 N5 177.7(4) 4_655 . ?
N1 Cu1 N5 96.07(15) . . ?
N1 Cu1 N5 96.07(15) 4_655 4_655 ?
N1 Cu1 N5 177.7(4) . 4_655 ?
N5 Cu1 N5 85.9(2) . 4_655 ?
N1 Cu1 F7 90.4(3) 4_655 . ?
N1 Cu1 F7 90.4(3) . . ?
N5 Cu1 F7 90.7(5) . . ?
N5 Cu1 F7 90.7(5) 4_655 . ?
N1 Cu1 F5 85.7(4) 4_655 . ?
N1 Cu1 F5 85.7(4) . . ?
N5 Cu1 F5 93.1(5) . . ?
N5 Cu1 F5 93.1(5) 4_655 . ?
F7 Cu1 F5 174.8(2) . . ?
C1 N1 C5 120.0 . . ?
C1 N1 Cu1 127.90(16) . . ?
C5 N1 Cu1 112.09(16) . . ?
N1 C1 C2 120.0 . . ?
C1 C2 C3 120.0 . . ?
C4 C3 C2 120.0 . . ?
C5 C4 C3 120.0 . . ?
C5 C4 C8 116.8(4) . . ?
C3 C4 C8 123.0(4) . . ?
C5 C5 C4 123.0 4_655 . ?
C5 C5 N1 116.9 4_655 . ?
C4 C5 N1 120.0 . . ?
C8 C8 C4 120.1(3) 4_655 . ?
C8 C8 Cl1 111.8(3) 4_655 . ?
C4 C8 Cl1 128.0(6) . . ?
C52 N5 Cu1 166.6(8) . . ?
N5 C52 C51 174(2) . . ?
B2 F5 Cu1 156.2(10) 1_554 . ?
B2 F7 Cu1 143.9(10) . . ?
F5 B2 F6 119(2) 1_556 . ?
F5 B2 F7 114.9(9) 1_556 . ?
F6 B2 F7 127(2) . . ?
F5 B2 F8 95.5(14) 1_556 4_655 ?
F6 B2 F8 83.8(5) . 4_655 ?
F7 B2 F8 91.3(13) . 4_655 ?
F5 B2 F8 95.5(14) 1_556 . ?
F6 B2 F8 83.8(5) . . ?
F7 B2 F8 91.3(13) . . ?
F8 B2 F8 166.3(17) 4_655 . ?
F3 B1 F3 73(4) . 4_755 ?
F3 B1 F2 67(2) . . ?
F3 B1 F2 135(3) 4_755 . ?
F3 B1 F2 135(3) . 4_755 ?
F3 B1 F2 67(2) 4_755 4_755 ?
F2 B1 F2 134(4) . 4_755 ?
F3 B1 F1 115(2) . . ?
F3 B1 F1 115(2) 4_755 . ?
F2 B1 F1 100.3(18) . . ?
F2 B1 F1 100.3(18) 4_755 . ?
F3 B1 F4 104.9(14) . . ?
F3 B1 F4 141(2) 4_755 . ?
F2 B1 F4 42.0(19) . . ?
F2 B1 F4 94(3) 4_755 . ?
F1 B1 F4 101(3) . . ?
F3 B1 F4 141(2) . 4_755 ?
F3 B1 F4 104.9(14) 4_755 4_755 ?
F2 B1 F4 94(3) . 4_755 ?
F2 B1 F4 42.0(19) 4_755 4_755 ?
F1 B1 F4 101(3) . 4_755 ?
F4 B1 F4 52(3) . 4_755 ?
F2 F4 F4 121(2) . 4_755 ?
F2 F4 B1 57(2) . . ?
F4 F4 B1 64.1(14) 4_755 . ?
F4 F2 B1 81(3) . . ?
F4 F2 F3 126(3) . . ?
B1 F2 F3 51.5(18) . . ?
B1 F3 F2 61.3(19) . . ?
B1 F3 F3 53.4(18) . 4_755 ?
F2 F3 F3 111.7(16) . 4_755 ?

loop_
_geom_bond_atom_site_label_1
_geom_bond_atom_site_label_2
_geom_bond_distance
_geom_bond_site_symmetry_2
_geom_bond_publ_flag
Cu1 N1 1.974(2) 4_655 ?
Cu1 N1 1.974(2) . ?
Cu1 N5 1.989(4) . ?
Cu1 N5 1.989(4) 4_655 ?
Cu1 F7 2.363(11) . ?
Cu1 F5 2.389(14) . ?
N1 C1 1.3900 . ?
N1 C5 1.3900 . ?
C1 C2 1.3900 . ?
C2 C3 1.3900 . ?
C3 C4 1.3900 . ?
C4 C5 1.3900 . ?
C4 C8 1.425(7) . ?
C5 C5 1.331(5) 4_655 ?
Cl1 C8 1.631(6) . ?
C8 C8 1.416(15) 4_655 ?
N5 C52 1.115(6) . ?
C51 C52 1.454(7) . ?
F5 B2 1.22(3) 1_554 ?
F7 B2 1.39(2) . ?
F6 B2 1.285(11) . ?
B2 F5 1.22(3) 1_556 ?
B2 F8 1.535(7) 4_655 ?
B2 F8 1.535(7) . ?
F1 B1 1.350(18) . ?
B1 F3 1.15(3) . ?
B1 F3 1.15(3) 4_755 ?
B1 F2 1.29(2) . ?
B1 F2 1.29(2) 4_755 ?
B1 F4 1.51(4) . ?
B1 F4 1.51(4) 4_755 ?
F4 F2 1.03(4) . ?
F4 F4 1.32(6) 4_755 ?
F2 F3 1.36(4) . ?
F3 F3 1.37(5) 4_755 ?
